data_1546795
loop_
_publ_author_name
'Callaghan, Susan'
'Filatov, Mikhail A.'
'Sitte, Elisabeth'
'Savoie, Huguette'
'Boyle, Ross W.'
'Flanagan, Keith'
'Senge, Mathias O.'

_publ_section_title
;
 Delayed release singlet oxygen sensitizers based on pyridone-appended
 porphyrins
;
_journal_name_full 'Photochem. Photobiol. Sci.'
_journal_paper_doi 10.1039/C7PP00244K
_journal_year 2017
_chemical_formula_moiety 'C68 H50 N8 O4, 4(H2 O)'
_chemical_formula_sum 'C68 H58 N8 O8'
_chemical_formula_weight 1115.22
_chemical_name_systematic
1,1',1'',1'''-((porphyrin-5,10,15,20-tetrayltetrakis(benzene-4,1-diyl))tetrakis(methylene))tetrakis(pyridin-2(1H)-one)
_space_group_crystal_system monoclinic
_space_group_IT_number 14
_space_group_name_Hall '-P 2ybc'
_space_group_name_H-M_alt 'P 1 21/c 1'
_symmetry_space_group_name_Hall '-P 2ybc'
_symmetry_space_group_name_H-M 'P 1 21/c 1'
_atom_sites_solution_hydrogens mixed
_atom_sites_solution_primary dual
_audit_creation_date 2017-05-12
_audit_creation_method
;
Olex2 1.2
(compiled 2017.03.28 svn.r3405 for OlexSys, GUI svn.r5337)
;
_audit_update_record
;
2017-06-28 deposited with the CCDC.
2017-08-22 downloaded from the CCDC.
;
_cell_angle_alpha 90
_cell_angle_beta 100.509(4)
_cell_angle_gamma 90
_cell_formula_units_Z 2
_cell_length_a 17.1886(10)
_cell_length_b 7.6152(4)
_cell_length_c 20.9922(11)
_cell_measurement_reflns_used 3230
_cell_measurement_temperature 100(2)
_cell_measurement_theta_max 63.80
_cell_measurement_theta_min 2.61
_cell_volume 2701.7(3)
_computing_cell_refinement 'SAINT v8.34A (Bruker, 2013)'
_computing_data_collection 'APEX 3 (Bruker, 2015) '
_computing_data_reduction 'SAINT v8.34A (Bruker, 2013)'
_computing_molecular_graphics 'Olex2 (Dolomanov et al., 2009)'
_computing_publication_material 'Olex2 (Dolomanov et al., 2009)'
_computing_structure_refinement 'XL (Sheldrick, 2008)'
_computing_structure_solution 'XT (Sheldrick, 2015)'
_diffrn_ambient_temperature 100.0
_diffrn_detector 'Bruker APEX2 area detector'
_diffrn_detector_area_resol_mean 7.9
_diffrn_detector_type 'CCD area detector'
_diffrn_measured_fraction_theta_full 0.984
_diffrn_measured_fraction_theta_max 0.984
_diffrn_measurement_device 'Kappa diffractometer'
_diffrn_measurement_device_type 'Bruker SMART APEX2 area detector'
_diffrn_measurement_method '\w and \f scans'
_diffrn_radiation_monochromator 'mirror optics'
_diffrn_radiation_probe x-ray
_diffrn_radiation_type CuK\a
_diffrn_radiation_wavelength 1.54178
_diffrn_reflns_av_R_equivalents 0.1757
_diffrn_reflns_av_unetI/netI 0.1264
_diffrn_reflns_Laue_measured_fraction_full 0.984
_diffrn_reflns_Laue_measured_fraction_max 0.984
_diffrn_reflns_limit_h_max 20
_diffrn_reflns_limit_h_min -20
_diffrn_reflns_limit_k_max 8
_diffrn_reflns_limit_k_min -6
_diffrn_reflns_limit_l_max 24
_diffrn_reflns_limit_l_min -24
_diffrn_reflns_number 32268
_diffrn_reflns_point_group_measured_fraction_full 0.984
_diffrn_reflns_point_group_measured_fraction_max 0.984
_diffrn_reflns_theta_full 65.246
_diffrn_reflns_theta_max 65.246
_diffrn_reflns_theta_min 2.614
_diffrn_source 'microfocus sealed X-ray tube'
_diffrn_source_type 'Incoatec I\ms'
_diffrn_standards_number 0
_exptl_absorpt_coefficient_mu 0.738
_exptl_absorpt_correction_T_max 0.7526
_exptl_absorpt_correction_T_min 0.4112
_exptl_absorpt_correction_type multi-scan
_exptl_absorpt_process_details
'SADABS-2014/5 (Bruker,2014/5) was used for absorption correction. wR2(int) was 0.1158 before and 0.0690 after correction. The Ratio of minimum to maximum transmission is 0.5464. The \l/2 correction factor is 0.00150.'
_exptl_crystal_colour orange
_exptl_crystal_colour_primary orange
_exptl_crystal_density_diffrn 1.371
_exptl_crystal_description plate
_exptl_crystal_F_000 1172
_exptl_crystal_recrystallization_method DCM/MeOH
_exptl_crystal_size_max 0.4
_exptl_crystal_size_mid 0.2
_exptl_crystal_size_min 0.05
_refine_diff_density_max 0.526
_refine_diff_density_min -0.386
_refine_diff_density_rms 0.074
_refine_ls_extinction_method none
_refine_ls_goodness_of_fit_ref 1.039
_refine_ls_hydrogen_treatment constr
_refine_ls_matrix_type full
_refine_ls_number_parameters 385
_refine_ls_number_reflns 4549
_refine_ls_number_restraints 0
_refine_ls_restrained_S_all 1.039
_refine_ls_R_factor_all 0.1181
_refine_ls_R_factor_gt 0.0767
_refine_ls_shift/su_max 0.000
_refine_ls_shift/su_mean 0.000
_refine_ls_structure_factor_coef Fsqd
_refine_ls_weighting_details 'w=1/[\s^2^(Fo^2^)+(0.1223P)^2^+0.8341P] where P=(Fo^2^+2Fc^2^)/3'
_refine_ls_weighting_scheme calc
_refine_ls_wR_factor_gt 0.1949
_refine_ls_wR_factor_ref 0.2307
_reflns_Friedel_coverage 0.000
_reflns_number_gt 2924
_reflns_number_total 4549
_reflns_threshold_expression 'I > 2\s(I)'
_cod_data_source_file c7pp00244k2.cif
_cod_data_source_block kjf073a
_cod_database_code 1546795
_shelx_shelxl_version_number 2014/7
_shelx_space_group_comment
;
The symmetry employed for this shelxl refinement is uniquely defined
by the following loop, which should always be used as a source of
symmetry information in preference to the above space-group names.
They are only intended as comments.
;
_shelx_estimated_absorpt_t_max 0.964
_shelx_estimated_absorpt_t_min 0.757
_olex2_refinement_description
;
1. Fixed Uiso
 At 1.2 times of:
  All C(H) groups, All C(H,H) groups, All N(H) groups
 At 1.5 times of:
  All O(H,H) groups
2.a Free rotating group:
 O2S(H2SA,H2SB), O1S(H1SA,H1SB)
2.b Secondary CH2 refined with riding coordinates:
 C207(H20A,H20B), C57(H57A,H57B)
2.c Aromatic/amide H refined with riding coordinates:
 N21(H21), C211(H211), C210(H210), C209(H209), C203(H203), C202(H202),
 C206(H206), C205(H205), C212(H212), C61(H61), C62(H62), C59(H59), C60(H60),
 C55(H55), C56(H56), C3(H3), C2(H2), C8(H8), C7(H7), C53(H53), C52(H52)
;
_olex2_exptl_crystal_mounting_method 'MitGen loop'
_olex2_submission_special_instructions 'No special instructions were received'

loop_
_space_group_symop_operation_xyz
'x, y, z'
'-x, y+1/2, -z+1/2'
'-x, -y, -z'
'x, -y-1/2, z-1/2'

loop_
_atom_site_label
_atom_site_type_symbol
_atom_site_fract_x
_atom_site_fract_y
_atom_site_fract_z
_atom_site_U_iso_or_equiv
_atom_site_adp_type
_atom_site_occupancy
_atom_site_site_symmetry_order
_atom_site_calc_flag
_atom_site_refinement_flags_posn
N208 N 0.2578(2) -0.6476(4) 0.32833(16) 0.0395(8) Uani 1 1 d .
N22 N 0.47825(19) 0.2244(4) -0.05502(14) 0.0317(7) Uani 1 1 d .
N21 N 0.41444(19) 0.0641(4) 0.05287(15) 0.0308(7) Uani 1 1 d .
H21 H 0.4493 0.0297 0.0295 0.037 Uiso 1 1 calc R
O64 O 0.0588(2) 0.6333(4) 0.07702(16) 0.0582(9) Uani 1 1 d .
N58 N 0.0874(2) 0.8796(4) 0.02415(17) 0.0405(8) Uani 1 1 d .
C211 C 0.1830(5) -0.9620(8) 0.2974(2) 0.0759(19) Uani 1 1 d .
H211 H 0.1572 -1.0711 0.2865 0.091 Uiso 1 1 calc R
C210 C 0.2617(4) -0.9409(6) 0.2920(2) 0.0623(15) Uani 1 1 d .
H210 H 0.2908 -1.0346 0.2778 0.075 Uiso 1 1 calc R
C209 C 0.2951(3) -0.7850(5) 0.3073(2) 0.0480(11) Uani 1 1 d .
H209 H 0.3488 -0.7701 0.3032 0.058 Uiso 1 1 calc R
C207 C 0.3018(3) -0.4830(5) 0.3450(2) 0.0439(10) Uani 1 1 d .
H20A H 0.3459 -0.5046 0.3816 0.053 Uiso 1 1 calc R
H20B H 0.2662 -0.3947 0.3591 0.053 Uiso 1 1 calc R
C204 C 0.3345(3) -0.4113(5) 0.28805(19) 0.0373(9) Uani 1 1 d .
C203 C 0.4135(3) -0.3658(5) 0.29480(19) 0.0392(9) Uani 1 1 d .
H203 H 0.4478 -0.3843 0.3351 0.047 Uiso 1 1 calc R
C202 C 0.4431(3) -0.2936(5) 0.24361(18) 0.0362(9) Uani 1 1 d .
H202 H 0.4975 -0.2630 0.2492 0.043 Uiso 1 1 calc R
C201 C 0.3936(2) -0.2652(5) 0.18346(17) 0.0318(8) Uani 1 1 d .
C20 C 0.4262(2) -0.1878(5) 0.12860(17) 0.0313(8) Uani 1 1 d .
C9 C 0.5171(2) 0.2815(5) -0.10288(17) 0.0319(8) Uani 1 1 d .
C6 C 0.4236(2) 0.3512(4) -0.04775(17) 0.0309(8) Uani 1 1 d .
C5 C 0.3696(2) 0.3423(5) -0.00507(18) 0.0318(8) Uani 1 1 d .
C4 C 0.3696(2) 0.2150(5) 0.04314(18) 0.0318(8) Uani 1 1 d .
C1 C 0.3956(2) -0.0235(5) 0.10512(17) 0.0313(8) Uani 1 1 d .
C206 C 0.3143(2) -0.3130(5) 0.17641(19) 0.0349(8) Uani 1 1 d .
H206 H 0.2801 -0.2957 0.1360 0.042 Uiso 1 1 calc R
C205 C 0.2846(3) -0.3858(5) 0.22779(19) 0.0367(9) Uani 1 1 d .
H205 H 0.2304 -0.4185 0.2222 0.044 Uiso 1 1 calc R
C213 C 0.1802(3) -0.6619(7) 0.3378(2) 0.0563(12) Uani 1 1 d .
C212 C 0.1429(4) -0.8265(9) 0.3183(3) 0.0753(17) Uani 1 1 d .
H212 H 0.0885 -0.8413 0.3200 0.090 Uiso 1 1 calc R
C61 C 0.0975(3) 1.0774(6) 0.1334(2) 0.0494(11) Uani 1 1 d .
H61 H 0.1023 1.1457 0.1718 0.059 Uiso 1 1 calc R
C62 C 0.0801(3) 0.9023(6) 0.1351(2) 0.0499(11) Uani 1 1 d .
H62 H 0.0714 0.8516 0.1745 0.060 Uiso 1 1 calc R
C63 C 0.0748(3) 0.7946(5) 0.0793(2) 0.0453(10) Uani 1 1 d .
C59 C 0.1031(2) 1.0547(5) 0.0223(2) 0.0444(10) Uani 1 1 d .
H59 H 0.1104 1.1065 -0.0174 0.053 Uiso 1 1 calc R
C60 C 0.1084(3) 1.1561(6) 0.0756(2) 0.0441(10) Uani 1 1 d .
H60 H 0.1193 1.2782 0.0739 0.053 Uiso 1 1 calc R
C57 C 0.0878(3) 0.7730(6) -0.0341(2) 0.0439(10) Uani 1 1 d .
H57A H 0.0830 0.8510 -0.0724 0.053 Uiso 1 1 calc R
H57B H 0.0417 0.6929 -0.0408 0.053 Uiso 1 1 calc R
C54 C 0.1630(3) 0.6663(6) -0.02830(19) 0.0415(10) Uani 1 1 d .
C55 C 0.2377(3) 0.7471(5) -0.01534(18) 0.0369(9) Uani 1 1 d .
H55 H 0.2413 0.8712 -0.0112 0.044 Uiso 1 1 calc R
C56 C 0.3066(2) 0.6471(5) -0.00849(18) 0.0340(8) Uani 1 1 d .
H56 H 0.3569 0.7025 0.0001 0.041 Uiso 1 1 calc R
C51 C 0.3009(2) 0.4637(5) -0.01438(18) 0.0335(8) Uani 1 1 d .
C3 C 0.3233(2) 0.2236(5) 0.09284(19) 0.0355(9) Uani 1 1 d .
H3 H 0.2872 0.3145 0.0982 0.043 Uiso 1 1 calc R
C2 C 0.3395(2) 0.0798(5) 0.13121(18) 0.0359(9) Uani 1 1 d .
H2 H 0.3176 0.0528 0.1685 0.043 Uiso 1 1 calc R
O214 O 0.1494(3) -0.5411(6) 0.3646(2) 0.0796(12) Uani 1 1 d .
C8 C 0.4876(3) 0.4541(5) -0.12494(18) 0.0361(9) Uani 1 1 d .
H8 H 0.5058 0.5251 -0.1564 0.043 Uiso 1 1 calc R
C7 C 0.4292(2) 0.4942(5) -0.09198(18) 0.0347(9) Uani 1 1 d .
H7 H 0.3977 0.5975 -0.0970 0.042 Uiso 1 1 calc R
C53 C 0.1581(3) 0.4876(5) -0.0349(2) 0.0441(10) Uani 1 1 d .
H53 H 0.1078 0.4321 -0.0442 0.053 Uiso 1 1 calc R
C52 C 0.2261(2) 0.3886(5) -0.0279(2) 0.0403(9) Uani 1 1 d .
H52 H 0.2217 0.2647 -0.0325 0.048 Uiso 1 1 calc R
O2S O -0.0589(3) 0.1941(5) 0.21842(17) 0.0649(10) Uani 1 1 d .
H2SA H -0.0301 0.2701 0.2022 0.097 Uiso 1 1 d G
H2SB H -0.0847 0.1295 0.1874 0.097 Uiso 1 1 d G
O1S O 0.0418(3) 0.4468(4) 0.18529(19) 0.0707(11) Uani 1 1 d .
H1SA H 0.0325 0.5177 0.2156 0.106 Uiso 1 1 d G
H1SB H 0.0536 0.5075 0.1533 0.106 Uiso 1 1 d G

loop_
_atom_site_aniso_label
_atom_site_aniso_U_11
_atom_site_aniso_U_22
_atom_site_aniso_U_33
_atom_site_aniso_U_23
_atom_site_aniso_U_13
_atom_site_aniso_U_12
N208 0.049(2) 0.0352(18) 0.0367(18) 0.0019(13) 0.0146(15) -0.0002(15)
N22 0.0354(17) 0.0288(16) 0.0318(16) -0.0007(12) 0.0091(13) 0.0028(13)
N21 0.0336(17) 0.0251(15) 0.0350(17) 0.0020(12) 0.0097(13) 0.0051(12)
O64 0.078(3) 0.0384(18) 0.061(2) -0.0002(14) 0.0215(17) 0.0005(15)
N58 0.041(2) 0.0308(18) 0.051(2) 0.0017(14) 0.0111(16) 0.0060(14)
C211 0.120(6) 0.065(4) 0.039(3) 0.001(2) 0.004(3) -0.038(4)
C210 0.103(5) 0.036(3) 0.049(3) 0.0004(19) 0.016(3) -0.005(3)
C209 0.068(3) 0.032(2) 0.045(2) 0.0022(17) 0.014(2) -0.002(2)
C207 0.063(3) 0.032(2) 0.039(2) 0.0020(16) 0.018(2) -0.0034(19)
C204 0.052(3) 0.0259(19) 0.035(2) 0.0049(15) 0.0119(18) 0.0023(16)
C203 0.051(3) 0.034(2) 0.033(2) -0.0013(15) 0.0080(17) 0.0054(17)
C202 0.043(2) 0.033(2) 0.033(2) -0.0038(15) 0.0076(16) 0.0030(16)
C201 0.043(2) 0.0260(18) 0.0274(18) 0.0002(14) 0.0087(15) 0.0040(15)
C20 0.037(2) 0.0267(18) 0.0300(19) 0.0012(14) 0.0065(15) 0.0002(15)
C9 0.035(2) 0.0293(19) 0.0309(19) 0.0014(14) 0.0052(15) 0.0031(15)
C6 0.037(2) 0.0256(18) 0.0315(19) 0.0030(14) 0.0090(15) 0.0046(15)
C5 0.035(2) 0.0257(18) 0.0342(19) -0.0027(14) 0.0042(15) 0.0019(14)
C4 0.036(2) 0.0238(18) 0.036(2) -0.0024(14) 0.0071(16) 0.0019(15)
C1 0.040(2) 0.0268(18) 0.0277(18) -0.0011(14) 0.0073(15) 0.0011(15)
C206 0.037(2) 0.031(2) 0.038(2) 0.0034(15) 0.0084(16) 0.0028(15)
C205 0.045(2) 0.0300(19) 0.037(2) 0.0029(15) 0.0110(17) -0.0023(16)
C213 0.056(3) 0.065(3) 0.048(3) -0.001(2) 0.011(2) 0.004(2)
C212 0.064(4) 0.103(5) 0.056(3) 0.002(3) 0.002(3) -0.029(3)
C61 0.049(3) 0.050(3) 0.049(3) -0.0057(19) 0.009(2) 0.006(2)
C62 0.060(3) 0.042(2) 0.050(3) 0.0011(19) 0.015(2) 0.002(2)
C63 0.050(3) 0.037(2) 0.051(3) -0.0013(18) 0.013(2) 0.0060(19)
C59 0.036(2) 0.041(2) 0.058(3) 0.0038(19) 0.0121(19) 0.0037(17)
C60 0.039(2) 0.041(2) 0.054(3) -0.0017(19) 0.0109(19) 0.0001(17)
C57 0.041(2) 0.045(2) 0.044(2) -0.0034(18) 0.0057(18) 0.0115(18)
C54 0.041(2) 0.049(2) 0.034(2) -0.0003(17) 0.0064(17) 0.0090(18)
C55 0.046(2) 0.031(2) 0.034(2) 0.0027(15) 0.0090(17) 0.0097(17)
C56 0.037(2) 0.032(2) 0.033(2) 0.0012(14) 0.0065(16) 0.0096(15)
C51 0.038(2) 0.030(2) 0.033(2) 0.0014(15) 0.0085(16) 0.0041(15)
C3 0.040(2) 0.0298(19) 0.039(2) -0.0015(15) 0.0143(17) 0.0035(16)
C2 0.047(2) 0.032(2) 0.0310(19) 0.0009(15) 0.0140(17) 0.0017(16)
O214 0.065(3) 0.103(3) 0.071(3) -0.008(2) 0.015(2) 0.024(2)
C8 0.050(2) 0.0262(19) 0.034(2) 0.0069(15) 0.0122(17) 0.0069(16)
C7 0.043(2) 0.0274(19) 0.035(2) 0.0037(15) 0.0110(17) 0.0062(15)
C53 0.038(2) 0.040(2) 0.053(3) -0.0051(18) 0.0041(19) 0.0028(17)
C52 0.037(2) 0.035(2) 0.047(2) 0.0020(17) 0.0039(17) 0.0032(16)
O2S 0.090(3) 0.048(2) 0.060(2) 0.0023(15) 0.024(2) 0.0016(17)
O1S 0.113(3) 0.0435(18) 0.059(2) 0.0006(15) 0.026(2) -0.0059(19)

loop_
_atom_type_symbol
_atom_type_description
_atom_type_scat_dispersion_real
_atom_type_scat_dispersion_imag
_atom_type_scat_source
C C 0.0181 0.0091 'International Tables Vol C Tables 4.2.6.8 and 6.1.1.4'
H H 0.0000 0.0000 'International Tables Vol C Tables 4.2.6.8 and 6.1.1.4'
N N 0.0311 0.0180 'International Tables Vol C Tables 4.2.6.8 and 6.1.1.4'
O O 0.0492 0.0322 'International Tables Vol C Tables 4.2.6.8 and 6.1.1.4'

loop_
_geom_angle_atom_site_label_1
_geom_angle_atom_site_label_2
_geom_angle_atom_site_label_3
_geom_angle
_geom_angle_site_symmetry_1
_geom_angle_site_symmetry_3
C209 N208 C207 119.0(4) . .
C209 N208 C213 121.0(4) . .
C213 N208 C207 119.9(4) . .
C9 N22 C6 107.0(3) . .
C4 N21 H21 125.7 . .
C1 N21 H21 125.7 . .
C1 N21 C4 108.5(3) . .
C63 N58 C57 117.7(3) . .
C59 N58 C63 123.2(4) . .
C59 N58 C57 119.0(4) . .
C210 C211 H211 120.0 . .
C212 C211 H211 120.0 . .
C212 C211 C210 119.9(5) . .
C211 C210 H210 121.1 . .
C209 C210 C211 117.8(5) . .
C209 C210 H210 121.1 . .
N208 C209 H209 117.9 . .
C210 C209 N208 124.3(5) . .
C210 C209 H209 117.9 . .
N208 C207 H20A 109.3 . .
N208 C207 H20B 109.3 . .
N208 C207 C204 111.7(3) . .
H20A C207 H20B 107.9 . .
C204 C207 H20A 109.3 . .
C204 C207 H20B 109.3 . .
C203 C204 C207 120.6(4) . .
C203 C204 C205 119.0(3) . .
C205 C204 C207 120.4(4) . .
C204 C203 H203 119.5 . .
C204 C203 C202 120.9(4) . .
C202 C203 H203 119.5 . .
C203 C202 H202 119.7 . .
C203 C202 C201 120.6(4) . .
C201 C202 H202 119.7 . .
C202 C201 C20 120.2(4) . .
C206 C201 C202 118.5(3) . .
C206 C201 C20 121.3(3) . .
C9 C20 C201 119.0(3) 3_655 .
C9 C20 C1 124.1(3) 3_655 .
C1 C20 C201 116.8(3) . .
N22 C9 C20 126.0(3) . 3_655
N22 C9 C8 109.4(3) . .
C20 C9 C8 124.6(3) 3_655 .
N22 C6 C5 125.6(3) . .
N22 C6 C7 109.3(3) . .
C5 C6 C7 125.1(3) . .
C6 C5 C51 119.2(3) . .
C4 C5 C6 125.5(3) . .
C4 C5 C51 115.0(3) . .
N21 C4 C5 127.6(3) . .
N21 C4 C3 107.6(3) . .
C5 C4 C3 124.8(3) . .
N21 C1 C20 125.7(3) . .
N21 C1 C2 108.2(3) . .
C20 C1 C2 126.1(3) . .
C201 C206 H206 119.6 . .
C205 C206 C201 120.9(4) . .
C205 C206 H206 119.6 . .
C204 C205 H205 119.9 . .
C206 C205 C204 120.1(4) . .
C206 C205 H205 119.9 . .
N208 C213 C212 114.7(5) . .
O214 C213 N208 120.3(5) . .
O214 C213 C212 124.8(6) . .
C211 C212 C213 122.0(6) . .
C211 C212 H212 119.0 . .
C213 C212 H212 119.0 . .
C62 C61 H61 119.8 . .
C62 C61 C60 120.3(4) . .
C60 C61 H61 119.8 . .
C61 C62 H62 119.2 . .
C61 C62 C63 121.6(4) . .
C63 C62 H62 119.2 . .
O64 C63 N58 119.6(4) . .
O64 C63 C62 125.2(4) . .
N58 C63 C62 115.2(4) . .
N58 C59 H59 119.3 . .
C60 C59 N58 121.3(4) . .
C60 C59 H59 119.3 . .
C61 C60 H60 120.8 . .
C59 C60 C61 118.4(4) . .
C59 C60 H60 120.8 . .
N58 C57 H57A 109.4 . .
N58 C57 H57B 109.4 . .
N58 C57 C54 111.3(3) . .
H57A C57 H57B 108.0 . .
C54 C57 H57A 109.4 . .
C54 C57 H57B 109.4 . .
C55 C54 C57 121.2(4) . .
C53 C54 C57 119.3(4) . .
C53 C54 C55 119.5(4) . .
C54 C55 H55 119.7 . .
C56 C55 C54 120.7(4) . .
C56 C55 H55 119.7 . .
C55 C56 H56 120.3 . .
C55 C56 C51 119.4(4) . .
C51 C56 H56 120.3 . .
C56 C51 C5 124.6(3) . .
C52 C51 C5 117.0(3) . .
C52 C51 C56 118.3(3) . .
C4 C3 H3 125.8 . .
C2 C3 C4 108.4(3) . .
C2 C3 H3 125.8 . .
C1 C2 H2 126.4 . .
C3 C2 C1 107.2(3) . .
C3 C2 H2 126.4 . .
C9 C8 H8 126.6 . .
C7 C8 C9 106.8(3) . .
C7 C8 H8 126.6 . .
C6 C7 H7 126.2 . .
C8 C7 C6 107.5(3) . .
C8 C7 H7 126.2 . .
C54 C53 H53 120.1 . .
C54 C53 C52 119.9(4) . .
C52 C53 H53 120.1 . .
C51 C52 H52 118.9 . .
C53 C52 C51 122.2(4) . .
C53 C52 H52 118.9 . .
H2SA O2S H2SB 109.4 . .
H1SA O1S H1SB 109.5 . .

loop_
_geom_bond_atom_site_label_1
_geom_bond_atom_site_label_2
_geom_bond_distance
_geom_bond_site_symmetry_2
N208 C209 1.343(6) .
N208 C207 1.473(5) .
N208 C213 1.388(6) .
N22 C9 1.375(5) .
N22 C6 1.375(5) .
N21 H21 0.8800 .
N21 C4 1.378(5) .
N21 C1 1.372(5) .
O64 C63 1.257(5) .
N58 C63 1.377(6) .
N58 C59 1.363(6) .
N58 C57 1.470(5) .
C211 H211 0.9500 .
C211 C210 1.386(10) .
C211 C212 1.358(10) .
C210 H210 0.9500 .
C210 C209 1.333(7) .
C209 H209 0.9500 .
C207 H20A 0.9900 .
C207 H20B 0.9900 .
C207 C204 1.512(5) .
C204 C203 1.382(6) .
C204 C205 1.407(6) .
C203 H203 0.9500 .
C203 C202 1.385(6) .
C202 H202 0.9500 .
C202 C201 1.405(5) .
C201 C20 1.492(5) .
C201 C206 1.391(6) .
C20 C9 1.393(5) 3_655
C20 C1 1.411(5) .
C9 C20 1.393(5) 3_655
C9 C8 1.453(5) .
C6 C5 1.405(5) .
C6 C7 1.446(5) .
C5 C4 1.401(5) .
C5 C51 1.484(5) .
C4 C3 1.425(5) .
C1 C2 1.430(5) .
C206 H206 0.9500 .
C206 C205 1.390(5) .
C205 H205 0.9500 .
C213 C212 1.433(8) .
C213 O214 1.245(6) .
C212 H212 0.9500 .
C61 H61 0.9500 .
C61 C62 1.369(6) .
C61 C60 1.396(7) .
C62 H62 0.9500 .
C62 C63 1.419(6) .
C59 H59 0.9500 .
C59 C60 1.349(6) .
C60 H60 0.9500 .
C57 H57A 0.9900 .
C57 H57B 0.9900 .
C57 C54 1.513(6) .
C54 C55 1.405(6) .
C54 C53 1.369(6) .
C55 H55 0.9500 .
C55 C56 1.392(6) .
C56 H56 0.9500 .
C56 C51 1.404(5) .
C51 C52 1.389(6) .
C3 H3 0.9500 .
C3 C2 1.358(6) .
C2 H2 0.9500 .
C8 H8 0.9500 .
C8 C7 1.353(6) .
C7 H7 0.9500 .
C53 H53 0.9500 .
C53 C52 1.376(6) .
C52 H52 0.9500 .
O2S H2SA 0.8697 .
O2S H2SB 0.8705 .
O1S H1SA 0.8703 .
O1S H1SB 0.8700 .

loop_
_geom_hbond_atom_site_label_D
_geom_hbond_atom_site_label_H
_geom_hbond_atom_site_label_A
_geom_hbond_distance_DH
_geom_hbond_distance_HA
_geom_hbond_distance_DA
_geom_hbond_angle_DHA
_geom_hbond_site_symmetry_A
C62 H62 O2S 0.95 2.59 3.537(6) 174.6 2
C57 H57A O214 0.99 2.39 3.260(6) 146.7 4_565
O2S H2SA O1S 0.87 1.90 2.760(5) 168.0 .
O2S H2SB O214 0.87 1.92 2.771(6) 166.6 2
O1S H1SA O2S 0.87 1.92 2.739(5) 155.4 2
O1S H1SB O64 0.87 1.88 2.741(5) 169.1 .

loop_
_geom_torsion_atom_site_label_1
_geom_torsion_atom_site_label_2
_geom_torsion_atom_site_label_3
_geom_torsion_atom_site_label_4
_geom_torsion
_geom_torsion_site_symmetry_1
_geom_torsion_site_symmetry_4
N208 C207 C204 C203 -128.8(4) . .
N208 C207 C204 C205 52.7(5) . .
N208 C213 C212 C211 5.3(8) . .
N22 C9 C8 C7 -2.6(5) . .
N22 C6 C5 C4 9.3(6) . .
N22 C6 C5 C51 -163.9(4) . .
N22 C6 C7 C8 -0.7(5) . .
N21 C4 C3 C2 -0.6(4) . .
N21 C1 C2 C3 2.3(4) . .
N58 C59 C60 C61 0.1(6) . .
N58 C57 C54 C55 -55.8(5) . .
N58 C57 C54 C53 123.3(4) . .
C211 C210 C209 N208 0.7(7) . .
C210 C211 C212 C213 -2.6(9) . .
C209 N208 C207 C204 58.4(5) . .
C209 N208 C213 C212 -5.1(6) . .
C209 N208 C213 O214 171.3(5) . .
C207 N208 C209 C210 178.8(4) . .
C207 N208 C213 C212 178.4(4) . .
C207 N208 C213 O214 -5.1(7) . .
C207 C204 C203 C202 -177.4(3) . .
C207 C204 C205 C206 177.3(3) . .
C204 C203 C202 C201 -0.1(6) . .
C203 C204 C205 C206 -1.2(6) . .
C203 C202 C201 C20 -179.8(3) . .
C203 C202 C201 C206 -0.7(5) . .
C202 C201 C20 C9 64.4(5) . 3_655
C202 C201 C20 C1 -117.0(4) . .
C202 C201 C206 C205 0.6(5) . .
C201 C20 C1 N21 -176.0(3) . .
C201 C20 C1 C2 3.6(6) . .
C201 C206 C205 C204 0.4(6) . .
C20 C201 C206 C205 179.7(3) . .
C20 C9 C8 C7 175.1(4) 3_655 .
C20 C1 C2 C3 -177.3(4) . .
C9 N22 C6 C5 177.9(4) . .
C9 N22 C6 C7 -0.9(4) . .
C9 C20 C1 N21 2.6(6) 3_655 .
C9 C20 C1 C2 -177.9(4) 3_655 .
C9 C8 C7 C6 2.0(4) . .
C6 N22 C9 C20 -175.6(4) . 3_655
C6 N22 C9 C8 2.1(4) . .
C6 C5 C4 N21 -9.1(6) . .
C6 C5 C4 C3 169.0(4) . .
C6 C5 C51 C56 -64.2(5) . .
C6 C5 C51 C52 117.8(4) . .
C5 C6 C7 C8 -179.6(4) . .
C5 C4 C3 C2 -179.0(4) . .
C5 C51 C52 C53 177.3(4) . .
C4 N21 C1 C20 176.9(4) . .
C4 N21 C1 C2 -2.7(4) . .
C4 C5 C51 C56 121.9(4) . .
C4 C5 C51 C52 -56.1(5) . .
C4 C3 C2 C1 -1.1(5) . .
C1 N21 C4 C5 -179.6(4) . .
C1 N21 C4 C3 2.0(4) . .
C206 C201 C20 C9 -114.7(4) . 3_655
C206 C201 C20 C1 63.9(5) . .
C205 C204 C203 C202 1.0(6) . .
C213 N208 C209 C210 2.4(7) . .
C213 N208 C207 C204 -125.1(4) . .
C212 C211 C210 C209 -0.6(8) . .
C61 C62 C63 O64 -179.8(5) . .
C61 C62 C63 N58 -0.7(7) . .
C62 C61 C60 C59 -1.5(7) . .
C63 N58 C59 C60 1.0(6) . .
C63 N58 C57 C54 -74.1(5) . .
C59 N58 C63 O64 178.4(4) . .
C59 N58 C63 C62 -0.7(6) . .
C59 N58 C57 C54 102.8(4) . .
C60 C61 C62 C63 1.8(7) . .
C57 N58 C63 O64 -4.8(6) . .
C57 N58 C63 C62 176.1(4) . .
C57 N58 C59 C60 -175.7(4) . .
C57 C54 C55 C56 178.4(4) . .
C57 C54 C53 C52 -178.2(4) . .
C54 C55 C56 C51 -0.3(5) . .
C54 C53 C52 C51 -0.2(7) . .
C55 C54 C53 C52 0.9(6) . .
C55 C56 C51 C5 -177.0(4) . .
C55 C56 C51 C52 0.9(5) . .
C56 C51 C52 C53 -0.7(6) . .
C51 C5 C4 N21 164.4(4) . .
C51 C5 C4 C3 -17.5(5) . .
O214 C213 C212 C211 -170.9(5) . .
C7 C6 C5 C4 -172.0(4) . .
C7 C6 C5 C51 14.7(6) . .
C53 C54 C55 C56 -0.6(6) . .
